data_2101386
loop_
_publ_author_name
'du Boulay, D.'
'Maslen, E. N.'
'Streltsov, V. A.'
'Ishizawa, N.'

_publ_section_title
;
 A synchrotron X-ray study of the electron density in YFeO~3~
;
_journal_issue 6
_journal_name_full 'Acta Crystallographica Section B'
_journal_page_first 921
_journal_page_last 929
_journal_paper_doi 10.1107/S0108768195004010
_journal_volume 51
_journal_year 1995
_chemical_formula_sum 'Fe O3 Y'
_chemical_formula_weight 192.76
_space_group_IT_number 62
_space_group_name_Hall '-P 2ac 2n'
_space_group_name_H-M_alt 'P n m a'
_symmetry_cell_setting orthorhombic
_symmetry_space_group_name_Hall '-P 2ac 2n'
_symmetry_space_group_name_H-M 'P n m a'
_cell_angle_alpha 90.0
_cell_angle_beta 90.0
_cell_angle_gamma 90.0
_cell_formula_units_Z 4
_cell_length_a 5.5877(3)
_cell_length_b 7.5951(4)
_cell_length_c 5.2743(2)
_cell_volume 223.837(19)
_diffrn_radiation_type Mo
_diffrn_radiation_wavelength 0.71073
_exptl_absorpt_coefficient_mu 29.82
_exptl_crystal_density_diffrn 5.719
_exptl_crystal_F_000 356
_cod_data_source_file as0680.cif
_cod_data_source_block as0680a
_cod_original_cell_volume 223.84(2)
_cod_original_formula_sum 'Fe1 O3 Y1'
_cod_database_code 2101386

loop_
_space_group_symop_id
_space_group_symop_operation_xyz
1 x,y,z
2 -x+1/2,-y,z+1/2
3 x+1/2,-y+1/2,-z+1/2
4 -x,y+1/2,-z
5 -x,-y,-z
6 x+1/2,y,-z+1/2
7 -x+1/2,y+1/2,z+1/2
8 x,-y+1/2,z

loop_
_atom_site_label
_atom_site_fract_x
_atom_site_fract_y
_atom_site_fract_z
Fe .0 .0 .5
Y .06854(4) .25 -.01791
O1 .4603(3) .25 .1104(3)
O2 -.3046(2) -.0567(2) .3078(2)
